data_1506842
loop_
_publ_author_name
'Loiseau, Thierry'
'Beitone, Lionel'
'Huguenard, Clarisse'
'Taulelle, Francis'
'Henry, Marc'
'F\'erey, G\'erard'

_publ_section_title
;
 Incorporation of Lithium and Sodium in MIL-74 Super-Sodalites:&#x00A0;
 A2M7(PO4)12&#x00B7;4tren&#x00B7;A(H2O)16(with A = Li or Na and M = Al or
 Ga)
;
_journal_issue 52
_journal_name_full 'The Journal of Physical Chemistry B'
_journal_page_first 20011
_journal_paper_doi 10.1021/jp048592l
_journal_volume 108
_journal_year 2004
_chemical_formula_sum 'C24 H116 Ga7 Li3 N16 O64 P12'
_chemical_formula_weight 2533.83
_chemical_name_common 'MIL-74 (Li2Ga7)'
_chemical_name_systematic
;
 ?
;
_space_group_IT_number 217
_symmetry_space_group_name_Hall 'I -4 2 3'
_symmetry_space_group_name_H-M 'I -4 3 m'
_atom_sites_solution_hydrogens geom
_atom_sites_solution_primary direct
_atom_sites_solution_secondary difmap
_audit_creation_method SHELXL-97
_cell_angle_alpha 90.00
_cell_angle_beta 90.00
_cell_angle_gamma 90.00
_cell_formula_units_Z 2
_cell_length_a 16.8395(2)
_cell_length_b 16.8395(2)
_cell_length_c 16.8395(2)
_cell_measurement_temperature 293(2)
_cell_volume 4775.16(10)
_computing_structure_refinement 'SHELXL-97 (Sheldrick, 1997)'
_diffrn_ambient_temperature 293(2)
_diffrn_measured_fraction_theta_full 0.979
_diffrn_measured_fraction_theta_max 0.979
_diffrn_radiation_monochromator graphite
_diffrn_radiation_source 'fine-focus sealed tube'
_diffrn_radiation_type MoK\a
_diffrn_radiation_wavelength 0.71073
_diffrn_reflns_av_R_equivalents 0.0687
_diffrn_reflns_av_sigmaI/netI 0.0270
_diffrn_reflns_limit_h_max 23
_diffrn_reflns_limit_h_min -23
_diffrn_reflns_limit_k_max 22
_diffrn_reflns_limit_k_min -15
_diffrn_reflns_limit_l_max 20
_diffrn_reflns_limit_l_min -22
_diffrn_reflns_number 16841
_diffrn_reflns_theta_full 29.78
_diffrn_reflns_theta_max 29.78
_diffrn_reflns_theta_min 1.71
_exptl_absorpt_coefficient_mu 2.256
_exptl_crystal_density_diffrn 1.762
_exptl_crystal_density_method 'not measured'
_exptl_crystal_F_000 2580
_refine_diff_density_max 0.596
_refine_diff_density_min -0.913
_refine_diff_density_rms 0.090
_refine_ls_abs_structure_details 'Flack H D (1983), Acta Cryst. A39, 876-881'
_refine_ls_abs_structure_Flack 0.02(2)
_refine_ls_extinction_coef 0.00051(18)
_refine_ls_extinction_expression Fc^*^=kFc[1+0.001xFc^2^\l^3^/sin(2\q)]^-1/4^
_refine_ls_extinction_method SHELXL
_refine_ls_goodness_of_fit_ref 1.093
_refine_ls_hydrogen_treatment mixed
_refine_ls_matrix_type full
_refine_ls_number_parameters 66
_refine_ls_number_reflns 1255
_refine_ls_number_restraints 0
_refine_ls_restrained_S_all 1.093
_refine_ls_R_factor_all 0.0373
_refine_ls_R_factor_gt 0.0350
_refine_ls_shift/su_max 0.000
_refine_ls_shift/su_mean 0.000
_refine_ls_structure_factor_coef Fsqd
_refine_ls_weighting_details 'calc w=1/[\s^2^(Fo^2^)+(0.0586P)^2^+5.8969P] where P=(Fo^2^+2Fc^2^)/3'
_refine_ls_weighting_scheme calc
_refine_ls_wR_factor_gt 0.0979
_refine_ls_wR_factor_ref 0.0992
_reflns_number_gt 1196
_reflns_number_total 1255
_reflns_threshold_expression >2sigma(I)
_cod_data_source_file jp048592lsi20040331_082015.cif
_cod_data_source_block lb540
_cod_database_code 1506842

loop_
_symmetry_equiv_pos_as_xyz
'x, y, z'
'-x, -y, z'
'-x, y, -z'
'x, -y, -z'
'z, x, y'
'z, -x, -y'
'-z, -x, y'
'-z, x, -y'
'y, z, x'
'-y, z, -x'
'y, -z, -x'
'-y, -z, x'
'y, x, z'
'-y, -x, z'
'y, -x, -z'
'-y, x, -z'
'x, z, y'
'-x, z, -y'
'-x, -z, y'
'x, -z, -y'
'z, y, x'
'z, -y, -x'
'-z, y, -x'
'-z, -y, x'
'x+1/2, y+1/2, z+1/2'
'-x+1/2, -y+1/2, z+1/2'
'-x+1/2, y+1/2, -z+1/2'
'x+1/2, -y+1/2, -z+1/2'
'z+1/2, x+1/2, y+1/2'
'z+1/2, -x+1/2, -y+1/2'
'-z+1/2, -x+1/2, y+1/2'
'-z+1/2, x+1/2, -y+1/2'
'y+1/2, z+1/2, x+1/2'
'-y+1/2, z+1/2, -x+1/2'
'y+1/2, -z+1/2, -x+1/2'
'-y+1/2, -z+1/2, x+1/2'
'y+1/2, x+1/2, z+1/2'
'-y+1/2, -x+1/2, z+1/2'
'y+1/2, -x+1/2, -z+1/2'
'-y+1/2, x+1/2, -z+1/2'
'x+1/2, z+1/2, y+1/2'
'-x+1/2, z+1/2, -y+1/2'
'-x+1/2, -z+1/2, y+1/2'
'x+1/2, -z+1/2, -y+1/2'
'z+1/2, y+1/2, x+1/2'
'z+1/2, -y+1/2, -x+1/2'
'-z+1/2, y+1/2, -x+1/2'
'-z+1/2, -y+1/2, x+1/2'

loop_
_atom_site_label
_atom_site_type_symbol
_atom_site_fract_x
_atom_site_fract_y
_atom_site_fract_z
_atom_site_U_iso_or_equiv
_atom_site_adp_type
_atom_site_occupancy
_atom_site_symmetry_multiplicity
_atom_site_calc_flag
_atom_site_refinement_flags
Ga1 Ga 0.0000 0.5000 0.0000 0.01884(19) Uani 1 8 d S
Ga2 Ga 0.0000 0.5000 0.2500 0.0192(2) Uiso 0.67 4 d SP
Li2 Li 0.0000 0.5000 0.2500 0.0192(2) Uiso 0.33 4 d SP
P P -0.12331(4) 0.43504(5) 0.12331(4) 0.0217(2) Uani 1 2 d S
O1 O -0.14662(16) 0.3525(2) 0.14662(16) 0.0567(13) Uani 1 2 d S
O2 O -0.09251(14) 0.48362(17) 0.19400(13) 0.0390(6) Uani 1 1 d .
O3 O -0.05824(13) 0.4302(2) 0.05824(13) 0.0366(7) Uani 1 2 d S
N1 N -0.3027(3) 0.3027(3) 0.3027(3) 0.0375(15) Uani 1 6 d S
C1 C -0.3257(5) 0.2585(4) 0.3751(5) 0.0473(17) Uani 0.50 1 d P
C2 C -0.3604(2) 0.3604(2) 0.1772(4) 0.0518(13) Uani 1 2 d S
N2 N -0.3077(2) 0.3077(2) 0.1276(3) 0.0577(13) Uani 1 2 d S
Li1 Li 0.5000 0.5000 0.5000 0.13(3) Uani 1 24 d S
O2W O -0.582(2) 0.418(2) 0.418(2) 0.42(3) Uani 1 6 d S
O3W O -0.5619(10) 0.2654(8) 0.4381(10) 0.315(12) Uani 1 2 d S

loop_
_atom_site_aniso_label
_atom_site_aniso_U_11
_atom_site_aniso_U_22
_atom_site_aniso_U_33
_atom_site_aniso_U_23
_atom_site_aniso_U_13
_atom_site_aniso_U_12
Ga1 0.0151(2) 0.0263(4) 0.0151(2) 0.000 0.000 0.000
P 0.0205(3) 0.0241(4) 0.0205(3) 0.0025(2) 0.0025(4) -0.0025(2)
O1 0.071(2) 0.0288(17) 0.071(2) 0.0108(10) 0.038(2) -0.0108(10)
O2 0.0337(11) 0.0552(16) 0.0281(10) -0.0066(10) -0.0103(9) 0.0083(10)
O3 0.0388(11) 0.0322(16) 0.0388(11) 0.0016(8) 0.0182(14) -0.0016(8)
N1 0.0375(15) 0.0375(15) 0.0375(15) -0.0008(17) 0.0008(17) 0.0008(17)
C1 0.061(4) 0.045(4) 0.036(3) -0.003(3) 0.014(3) 0.002(3)
C2 0.055(2) 0.055(2) 0.045(3) 0.0049(16) -0.0049(16) 0.016(3)
N2 0.067(2) 0.067(2) 0.039(2) 0.0021(15) -0.0021(15) 0.021(3)
Li1 0.13(3) 0.13(3) 0.13(3) 0.000 0.000 0.000
O2W 0.42(3) 0.42(3) 0.42(3) 0.06(3) 0.06(3) 0.06(3)
O3W 0.404(18) 0.137(9) 0.404(18) -0.142(10) 0.079(19) -0.142(10)

loop_
_atom_type_symbol
_atom_type_description
_atom_type_scat_dispersion_real
_atom_type_scat_dispersion_imag
_atom_type_scat_source
O O 0.0106 0.0060 'International Tables Vol C Tables 4.2.6.8 and 6.1.1.4'
P P 0.1023 0.0942 'International Tables Vol C Tables 4.2.6.8 and 6.1.1.4'
Ga Ga 0.2307 1.6083 'International Tables Vol C Tables 4.2.6.8 and 6.1.1.4'
C C 0.0033 0.0016 'International Tables Vol C Tables 4.2.6.8 and 6.1.1.4'
N N 0.0061 0.0033 'International Tables Vol C Tables 4.2.6.8 and 6.1.1.4'
Li Li -0.0003 0.0001 'International Tables Vol C Tables 4.2.6.8 and 6.1.1.4'
H H 0.0000 0.0000 'International Tables Vol C Tables 4.2.6.8 and 6.1.1.4'

loop_
_geom_angle_atom_site_label_1
_geom_angle_atom_site_label_2
_geom_angle_atom_site_label_3
_geom_angle
_geom_angle_site_symmetry_1
_geom_angle_site_symmetry_3
O3 Ga1 O3 99.4(2) 2_565 4_565
O3 Ga1 O3 114.72(11) 2_565 .
O3 Ga1 O3 114.72(11) 4_565 .
O3 Ga1 O3 114.72(11) 2_565 3
O3 Ga1 O3 114.72(11) 4_565 3
O3 Ga1 O3 99.4(2) . 3
O2 Ga2 O2 105.20(7) 39_455 .
O2 Ga2 O2 105.20(7) 39_455 2_565
O2 Ga2 O2 118.40(15) . 2_565
O2 Ga2 O2 118.40(15) 39_455 40
O2 Ga2 O2 105.20(7) . 40
O2 Ga2 O2 105.20(7) 2_565 40
O2 Li2 O2 105.20(7) 39_455 .
O2 Li2 O2 105.20(7) 39_455 2_565
O2 Li2 O2 118.40(15) . 2_565
O2 Li2 O2 118.40(15) 39_455 40
O2 Li2 O2 105.20(7) . 40
O2 Li2 O2 105.20(7) 2_565 40
O1 P O2 112.35(13) . .
O1 P O2 112.35(13) . 23
O2 P O2 103.90(19) . 23
O1 P O3 108.7(2) . .
O2 P O3 109.70(13) . .
O2 P O3 109.70(13) 23 .
P O2 Ga2 139.72(16) . .
P O2 Li2 139.72(16) . .
Ga2 O2 Li2 0.0 . .
P O3 Ga1 136.7(2) . .
C1 N1 C1 139.5(8) 7 14
C1 N1 C1 109.3(4) 7 10
C1 N1 C1 46.8(7) 14 10
C1 N1 C1 46.8(7) 7 17
C1 N1 C1 109.3(4) 14 17
C1 N1 C1 65.5(7) 10 17
C1 N1 C1 65.5(7) 7 23
C1 N1 C1 109.3(4) 14 23
C1 N1 C1 139.5(8) 10 23
C1 N1 C1 109.3(4) 17 23
C1 N1 C1 109.3(4) 7 .
C1 N1 C1 65.5(7) 14 .
C1 N1 C1 109.3(4) 10 .
C1 N1 C1 139.5(8) 17 .
C1 N1 C1 46.8(7) 23 .
C1 C1 N1 66.6(4) 23 .
C1 C1 C2 67.1(3) 23 10
N1 C1 C2 115.0(6) . 10
C1 C1 C1 120.000(3) 23 14
N1 C1 C1 57.2(4) . 14
C2 C1 C1 156.3(4) 10 14
N2 C2 C1 111.8(5) . 17
N2 C2 C1 111.8(5) . 7
C1 C2 C1 45.9(7) 17 7
O2W Li1 O2W 109.471(8) 4_666 2_565
O2W Li1 O2W 109.471(4) 4_666 1_655
O2W Li1 O2W 109.5 2_565 1_655
O2W Li1 O2W 109.471(2) 4_666 3_556
O2W Li1 O2W 109.471(9) 2_565 3_556
O2W Li1 O2W 109.471(1) 1_655 3_556

loop_
_geom_bond_atom_site_label_1
_geom_bond_atom_site_label_2
_geom_bond_distance
_geom_bond_site_symmetry_2
Ga1 O3 1.818(3) 2_565
Ga1 O3 1.818(3) 4_565
Ga1 O3 1.818(3) .
Ga1 O3 1.818(3) 3
Ga2 O2 1.842(2) 39_455
Ga2 O2 1.842(2) .
Ga2 O2 1.842(2) 2_565
Ga2 O2 1.842(2) 40
Li2 O2 1.842(2) 39_455
Li2 O2 1.842(2) .
Li2 O2 1.842(2) 2_565
Li2 O2 1.842(2) 40
P O1 1.496(4) .
P O2 1.535(2) .
P O2 1.535(2) 23
P O3 1.552(3) .
N1 C1 1.480(8) 7
N1 C1 1.480(8) 14
N1 C1 1.480(8) 10
N1 C1 1.480(8) 17
N1 C1 1.480(8) 23
N1 C1 1.480(8) .
C1 C1 1.175(19) 23
C1 C2 1.508(9) 10
C1 C1 1.602(17) 14
C2 N2 1.507(8) .
C2 C1 1.508(9) 17
C2 C1 1.508(9) 7
Li1 O2W 2.39(6) 4_666
Li1 O2W 2.39(6) 2_565
Li1 O2W 2.39(6) 1_655
Li1 O2W 2.39(6) 3_556
O2W Li1 2.39(6) 1_455
